data_7050990
loop_
_publ_author_name
'Shi, Yu-Jun'
'Chen, Xue-Tai'
'Li, Yi-Zhi'
'Xue, Ziling'
'You, Xiao-Zeng'

_publ_section_title
;
 Pb(dca)2 (dca???=???dicyanamide): a novel 3D compound with unusual
 coordination modes of dicyanamide
;
_journal_issue 12
_journal_name_full 'New Journal of Chemistry'
_journal_page_first 1711
_journal_paper_doi 10.1039/b206332h
_journal_volume 26
_journal_year 2002
_chemical_formula_moiety 'C4 N6 Pb'
_chemical_formula_sum 'C4 N6 Pb'
_chemical_formula_weight 339.29
_chemical_name_systematic
; 
? 
;
_space_group_IT_number 62
_symmetry_cell_setting orthorhombic
_symmetry_space_group_name_Hall '-P 2ac 2n'
_symmetry_space_group_name_H-M 'P n m a'
_atom_sites_solution_hydrogens geom
_atom_sites_solution_primary direct
_atom_sites_solution_secondary difmap
_audit_creation_method SHELXL-97
_cell_angle_alpha 90.00
_cell_angle_beta 90.00
_cell_angle_gamma 90.00
_cell_formula_units_Z 4
_cell_length_a 13.501(2)
_cell_length_b 3.995(1)
_cell_length_c 11.980(2)
_cell_measurement_reflns_used 25
_cell_measurement_temperature 293(2)
_cell_measurement_theta_max 25.0
_cell_measurement_theta_min 2.2
_cell_volume 646.2(2)
_computing_cell_refinement 'Bruker XSCANS'
_computing_data_collection 'Bruker XSCANS'
_computing_data_reduction 'Bruker SHELXTL'
_computing_molecular_graphics 'Bruker SHELXTL'
_computing_publication_material 'Bruker SHELXTL'
_computing_structure_refinement 'Bruker SHELXTL'
_computing_structure_solution 'Bruker SHELXTL'
_diffrn_ambient_temperature 293(2)
_diffrn_measured_fraction_theta_full 1.000
_diffrn_measured_fraction_theta_max 1.000
_diffrn_measurement_device_type 'Bruker P4'
_diffrn_measurement_method '\w scans'
_diffrn_radiation_monochromator graphite
_diffrn_radiation_source 'sealed tube'
_diffrn_radiation_type MoK\a
_diffrn_radiation_wavelength 0.71073
_diffrn_reflns_av_R_equivalents 0.0221
_diffrn_reflns_av_sigmaI/netI 0.0227
_diffrn_reflns_limit_h_max 16
_diffrn_reflns_limit_h_min 0
_diffrn_reflns_limit_k_max 4
_diffrn_reflns_limit_k_min 0
_diffrn_reflns_limit_l_max 14
_diffrn_reflns_limit_l_min 0
_diffrn_reflns_number 657
_diffrn_reflns_theta_full 24.97
_diffrn_reflns_theta_max 24.97
_diffrn_reflns_theta_min 2.27
_diffrn_standards_decay_% 0.001
_diffrn_standards_interval_count 100
_diffrn_standards_number 3
_exptl_absorpt_coefficient_mu 26.039
_exptl_absorpt_correction_T_max 0.075
_exptl_absorpt_correction_T_min 0.044
_exptl_absorpt_correction_type empirical
_exptl_absorpt_process_details 'Bruker SADABS'
_exptl_crystal_density_diffrn 3.488
_exptl_crystal_density_method 'not measured'
_exptl_crystal_F_000 592
_exptl_crystal_size_max 0.15
_exptl_crystal_size_mid 0.11
_exptl_crystal_size_min 0.10
_refine_diff_density_max 2.781
_refine_diff_density_min -2.319
_refine_diff_density_rms 0.349
_refine_ls_extinction_method none
_refine_ls_goodness_of_fit_ref 1.002
_refine_ls_hydrogen_treatment mixed
_refine_ls_matrix_type full
_refine_ls_number_parameters 68
_refine_ls_number_reflns 657
_refine_ls_number_restraints 0
_refine_ls_restrained_S_all 1.002
_refine_ls_R_factor_all 0.0478
_refine_ls_R_factor_gt 0.0380
_refine_ls_shift/su_max 0.000
_refine_ls_shift/su_mean 0.000
_refine_ls_structure_factor_coef Fsqd
_refine_ls_weighting_details 'calc w=1/[\s^2^(Fo^2^)+(0.1180P)^2^+1.9900P] where P=(Fo^2^+2Fc^2^)/3'
_refine_ls_weighting_scheme calc
_refine_ls_wR_factor_gt 0.1240
_refine_ls_wR_factor_ref 0.1366
_reflns_number_gt 537
_reflns_number_total 657
_reflns_threshold_expression >2sigma(I)
_cod_data_source_file b206332h.txt
_cod_data_source_block 329
_cod_depositor_comments
;
The following automatic conversions were performed:
'_symmetry_cell_setting' value 'Orthorhombic' changed to 'orthorhombic'
according to '/home/saulius/struct/CIF-dictionaries/cif_core.dic'
dictionary named 'cif_core.dic' version 2.4.1 from 2010-06-29.

Automatic conversion script
Id: cif_fix_enum 1527 2010-12-29 10:47:43Z saulius 
;
_cod_original_sg_symbol_H-M Pnma
_cod_database_code 7050990

loop_
_symmetry_equiv_pos_as_xyz
'x, y, z'
'-x+1/2, -y, z+1/2'
'x+1/2, -y+1/2, -z+1/2'
'-x, y+1/2, -z'
'-x, -y, -z'
'x-1/2, y, -z-1/2'
'-x-1/2, y-1/2, z-1/2'
'x, -y-1/2, z'

loop_
_atom_site_label
_atom_site_type_symbol
_atom_site_fract_x
_atom_site_fract_y
_atom_site_fract_z
_atom_site_U_iso_or_equiv
_atom_site_adp_type
_atom_site_occupancy
_atom_site_symmetry_multiplicity
_atom_site_calc_flag
_atom_site_refinement_flags
_atom_site_disorder_assembly
_atom_site_disorder_group
Pb1 Pb 0.71407(5) 1.2500 0.38005(5) 0.0177(4) Uani 1 2 d S . .
N1 N 1.0669(15) 0.7500 0.1109(12) 0.026(4) Uani 1 2 d S . .
N2 N 0.8864(12) 0.7500 0.0866(14) 0.026(4) Uani 1 2 d S . .
N3 N 0.7644(12) 0.7500 0.2478(14) 0.026(4) Uani 1 2 d S . .
N5 N 1.0927(11) 1.2500 0.3433(14) 0.026(4) Uani 1 2 d S . .
N4 N 0.9097(12) 1.2500 0.3573(14) 0.026(4) Uani 1 2 d S . .
N6 N 0.7824(10) 0.7500 0.5051(15) 0.026(4) Uani 1 2 d S . .
C1 C 0.9797(15) 0.7500 0.1116(15) 0.026(5) Uani 1 2 d S . .
C2 C 0.8274(14) 0.7500 0.1734(16) 0.026(4) Uani 1 2 d S . .
C3 C 0.9959(16) 1.2500 0.3597(16) 0.026(4) Uani 1 2 d S . .
C4 C 0.8467(14) 0.7500 0.5684(16) 0.026(4) Uani 1 2 d S . .

loop_
_atom_site_aniso_label
_atom_site_aniso_U_11
_atom_site_aniso_U_22
_atom_site_aniso_U_33
_atom_site_aniso_U_23
_atom_site_aniso_U_13
_atom_site_aniso_U_12
Pb1 0.0223(6) 0.0251(6) 0.0056(5) 0.000 0.0013(2) 0.000
N1 0.024(8) 0.047(11) 0.007(7) 0.000 0.004(6) 0.000
N2 0.023(9) 0.047(11) 0.008(8) 0.000 0.005(6) 0.000
N3 0.023(8) 0.047(11) 0.008(8) 0.000 0.004(6) 0.000
N5 0.022(8) 0.045(10) 0.011(8) 0.000 -0.010(6) 0.000
N4 0.022(9) 0.045(11) 0.012(7) 0.000 -0.010(6) 0.000
N6 0.022(8) 0.045(12) 0.011(8) 0.000 -0.010(6) 0.000
C1 0.023(11) 0.047(14) 0.007(9) 0.000 0.005(7) 0.000
C2 0.023(9) 0.047(13) 0.008(9) 0.000 0.004(7) 0.000
C3 0.022(9) 0.045(12) 0.011(9) 0.000 -0.010(8) 0.000
C4 0.022(10) 0.045(12) 0.011(9) 0.000 -0.009(8) 0.000

loop_
_atom_type_symbol
_atom_type_description
_atom_type_scat_dispersion_real
_atom_type_scat_dispersion_imag
_atom_type_scat_source
C C 0.0033 0.0016 'International Tables Vol C Tables 4.2.6.8 and 6.1.1.4'
N N 0.0061 0.0033 'International Tables Vol C Tables 4.2.6.8 and 6.1.1.4'
Pb Pb -3.3944 10.1111 'International Tables Vol C Tables 4.2.6.8 and 6.1.1.4'

loop_
_geom_angle_atom_site_label_1
_geom_angle_atom_site_label_2
_geom_angle_atom_site_label_3
_geom_angle
_geom_angle_site_symmetry_1
_geom_angle_site_symmetry_3
_geom_angle_publ_flag
N3 Pb1 N3 98.4(5) . 1_565 ?
N3 Pb1 N4 71.5(4) . . ?
N3 Pb1 N4 71.5(4) 1_565 . ?
N3 Pb1 N6 144.8(5) . 1_565 ?
N3 Pb1 N6 71.4(5) 1_565 1_565 ?
N4 Pb1 N6 73.3(4) . 1_565 ?
N3 Pb1 N6 71.4(5) . . ?
N3 Pb1 N6 144.8(5) 1_565 . ?
N4 Pb1 N6 73.3(4) . . ?
N6 Pb1 N6 97.3(5) 1_565 . ?
N3 Pb1 N1 70.6(4) . 6_556 ?
N3 Pb1 N1 137.8(5) 1_565 6_556 ?
N4 Pb1 N1 134.8(3) . 6_556 ?
N6 Pb1 N1 139.0(5) 1_565 6_556 ?
N6 Pb1 N1 72.0(4) . 6_556 ?
N3 Pb1 N1 137.8(5) . 6_566 ?
N3 Pb1 N1 70.6(4) 1_565 6_566 ?
N4 Pb1 N1 134.8(3) . 6_566 ?
N6 Pb1 N1 72.0(4) 1_565 6_566 ?
N6 Pb1 N1 139.0(5) . 6_566 ?
N1 Pb1 N1 90.2(6) 6_556 6_566 ?
N3 Pb1 N2 130.6(3) . 2_675 ?
N3 Pb1 N2 130.6(3) 1_565 2_675 ?
N4 Pb1 N2 124.6(5) . 2_675 ?
N6 Pb1 N2 70.9(4) 1_565 2_675 ?
N6 Pb1 N2 70.9(4) . 2_675 ?
N1 Pb1 N2 68.1(4) 6_556 2_675 ?
N1 Pb1 N2 68.1(4) 6_566 2_675 ?
N3 Pb1 N5 67.8(4) . 6_556 ?
N3 Pb1 N5 67.8(4) 1_565 6_556 ?
N4 Pb1 N5 115.6(5) . 6_556 ?
N6 Pb1 N5 131.4(3) 1_565 6_556 ?
N6 Pb1 N5 131.4(3) . 6_556 ?
N1 Pb1 N5 70.4(3) 6_556 6_556 ?
N1 Pb1 N5 70.4(3) 6_566 6_556 ?
N2 Pb1 N5 119.8(5) 2_675 6_556 ?
N3 Pb1 Pb1 40.8(3) . 1_545 ?
N3 Pb1 Pb1 139.2(3) 1_565 1_545 ?
N4 Pb1 Pb1 90.0 . 1_545 ?
N6 Pb1 Pb1 138.6(3) 1_565 1_545 ?
N6 Pb1 Pb1 41.4(3) . 1_545 ?
N1 Pb1 Pb1 44.9(3) 6_556 1_545 ?
N1 Pb1 Pb1 135.1(3) 6_566 1_545 ?
N2 Pb1 Pb1 90.000(1) 2_675 1_545 ?
N5 Pb1 Pb1 90.000(1) 6_556 1_545 ?
N3 Pb1 Pb1 139.2(3) . 1_565 ?
N3 Pb1 Pb1 40.8(3) 1_565 1_565 ?
N4 Pb1 Pb1 90.0 . 1_565 ?
N6 Pb1 Pb1 41.4(3) 1_565 1_565 ?
N6 Pb1 Pb1 138.6(3) . 1_565 ?
N1 Pb1 Pb1 135.1(3) 6_556 1_565 ?
N1 Pb1 Pb1 44.9(3) 6_566 1_565 ?
N2 Pb1 Pb1 90.000(1) 2_675 1_565 ?
N5 Pb1 Pb1 90.000(1) 6_556 1_565 ?
Pb1 Pb1 Pb1 180.0 1_545 1_565 ?
C1 N1 Pb1 134.8(3) . 6_656 ?
C1 N1 Pb1 134.8(3) . 6_646 ?
Pb1 N1 Pb1 90.2(6) 6_656 6_646 ?
C1 N2 C2 114.1(18) . . ?
C1 N2 Pb1 132.1(13) . 2_674 ?
C2 N2 Pb1 113.8(13) . 2_674 ?
C2 N3 Pb1 127.7(5) . . ?
C2 N3 Pb1 127.7(5) . 1_545 ?
Pb1 N3 Pb1 98.4(5) . 1_545 ?
C3 N5 C4 119.2(18) . 5_776 ?
C3 N5 Pb1 130.0(13) . 6_656 ?
C4 N5 Pb1 110.8(12) 5_776 6_656 ?
C3 N4 Pb1 172.7(15) . . ?
C4 N6 Pb1 129.1(4) . 1_545 ?
C4 N6 Pb1 129.1(4) . . ?
Pb1 N6 Pb1 97.3(5) 1_545 . ?
N1 C1 N2 166.2(19) . . ?
N3 C2 N2 174(2) . . ?
N4 C3 N5 170(2) . . ?
N6 C4 N5 169(2) . 5_776 ?

loop_
_geom_bond_atom_site_label_1
_geom_bond_atom_site_label_2
_geom_bond_distance
_geom_bond_site_symmetry_2
_geom_bond_publ_flag
Pb1 N3 2.639(11) . ?
Pb1 N3 2.639(11) 1_565 ?
Pb1 N4 2.655(17) . ?
Pb1 N6 2.662(11) 1_565 ?
Pb1 N6 2.662(11) . ?
Pb1 N1 2.820(14) 6_556 ?
Pb1 N1 2.820(14) 6_566 ?
Pb1 N2 2.822(17) 2_675 ?
Pb1 N5 3.138(17) 6_556 ?
Pb1 Pb1 3.9950(10) 1_545 ?
Pb1 Pb1 3.9950(10) 1_565 ?
N1 C1 1.18(3) . ?
N1 Pb1 2.820(14) 6_656 ?
N1 Pb1 2.820(14) 6_646 ?
N2 C1 1.29(2) . ?
N2 C2 1.31(3) . ?
N2 Pb1 2.822(17) 2_674 ?
N3 C2 1.23(3) . ?
N3 Pb1 2.639(11) 1_545 ?
N5 C3 1.32(3) . ?
N5 C4 1.34(2) 5_776 ?
N5 Pb1 3.138(17) 6_656 ?
N4 C3 1.16(3) . ?
N6 C4 1.15(2) . ?
N6 Pb1 2.662(11) 1_545 ?
C4 N5 1.34(2) 5_776 ?
